data_4027094
loop_
_publ_author_name
'Rebecca M. Duke'
'Thomas McCabe'
'Wolfgang Schmitt'
'Thorfinnur Gunnlaugsson'

_publ_section_title
;
 Recognition and Sensing of Biologically Relevant Anions in Alcohol and
 Mixed Alcohol-Aqueous Solutions Using Charge Neutral Cleft-Like
 Glycol-Derived Pyridyl-Amidothiourea Receptors
;
_journal_name_full 'Journal of Organic Chemistry'
_journal_page_first 3115
_journal_page_last 3126
_journal_paper_doi 10.1021/jo202332h
_journal_volume 77
_journal_year 2012
_chemical_formula_sum 'C27 H35 N9 O9 S5'
_chemical_formula_weight 789.94
_chemical_name_systematic
; 
 ? 
;
_space_group_IT_number 2
_symmetry_cell_setting triclinic
_symmetry_space_group_name_Hall '-P 1'
_symmetry_space_group_name_H-M 'P -1'
_atom_sites_solution_hydrogens geom
_atom_sites_solution_primary direct
_atom_sites_solution_secondary difmap
_audit_creation_method SHELXL-97
_cell_angle_alpha 87.527(6)
_cell_angle_beta 68.186(4)
_cell_angle_gamma 81.798(6)
_cell_formula_units_Z 4
_cell_length_a 14.495(3)
_cell_length_b 15.945(4)
_cell_length_c 17.142(4)
_cell_measurement_temperature 173(2)
_cell_volume 3640.4(15)
_computing_cell_refinement Crystalclear
_computing_data_collection Crystalclear
_computing_data_reduction Crystalclear
_computing_molecular_graphics Shelxtl
_computing_publication_material Shelxtl
_computing_structure_refinement 'SHELXL-97 (Sheldrick, 1997)'
_computing_structure_solution 'SHELXS-97 (Sheldrick, 1990)'
_diffrn_ambient_temperature 173(2)
_diffrn_measured_fraction_theta_full 0.980
_diffrn_measured_fraction_theta_max 0.980
_diffrn_measurement_device_type 'Rigaku 724 Saturn'
_diffrn_measurement_method 'omega and phi scans'
_diffrn_radiation_monochromator graphite
_diffrn_radiation_source 'fine-focus sealed tube'
_diffrn_radiation_type MoK\a
_diffrn_radiation_wavelength 0.71070
_diffrn_reflns_av_R_equivalents 0.0402
_diffrn_reflns_av_sigmaI/netI 0.0441
_diffrn_reflns_limit_h_max 17
_diffrn_reflns_limit_h_min -16
_diffrn_reflns_limit_k_max 19
_diffrn_reflns_limit_k_min -19
_diffrn_reflns_limit_l_max 20
_diffrn_reflns_limit_l_min -20
_diffrn_reflns_number 37188
_diffrn_reflns_theta_full 25.25
_diffrn_reflns_theta_max 25.25
_diffrn_reflns_theta_min 2.77
_exptl_absorpt_coefficient_mu 0.380
_exptl_absorpt_correction_T_max 0.9278
_exptl_absorpt_correction_T_min 0.9278
_exptl_absorpt_correction_type multi-scan
_exptl_absorpt_process_details Crystalclear
_exptl_crystal_colour yellow
_exptl_crystal_density_diffrn 1.441
_exptl_crystal_description plate
_exptl_crystal_F_000 1648
_exptl_crystal_size_max 0.20
_exptl_crystal_size_mid 0.13
_exptl_crystal_size_min 0.06
_refine_diff_density_max 2.523
_refine_diff_density_min -1.126
_refine_diff_density_rms 0.077
_refine_ls_extinction_method none
_refine_ls_goodness_of_fit_ref 1.063
_refine_ls_hydrogen_treatment constr
_refine_ls_matrix_type full
_refine_ls_number_parameters 896
_refine_ls_number_reflns 12943
_refine_ls_number_restraints 19
_refine_ls_restrained_S_all 1.065
_refine_ls_R_factor_all 0.0670
_refine_ls_R_factor_gt 0.0623
_refine_ls_shift/su_max 0.001
_refine_ls_shift/su_mean 0.000
_refine_ls_structure_factor_coef Fsqd
_refine_ls_weighting_details 'calc w=1/[\s^2^(Fo^2^)+(0.0629P)^2^+8.4804P] where P=(Fo^2^+2Fc^2^)/3'
_refine_ls_weighting_scheme calc
_refine_ls_wR_factor_gt 0.1495
_refine_ls_wR_factor_ref 0.1534
_reflns_number_gt 12008
_reflns_number_total 12943
_reflns_threshold_expression >2sigma(I)
_cod_data_source_file jo202332h_si_001.cif
_cod_data_source_block t
_cod_original_cell_volume 3640.5(13)
_cod_database_code 4027094

loop_
_symmetry_equiv_pos_as_xyz
'x, y, z'
'-x, -y, -z'

loop_
_atom_site_label
_atom_site_type_symbol
_atom_site_fract_x
_atom_site_fract_y
_atom_site_fract_z
_atom_site_U_iso_or_equiv
_atom_site_adp_type
_atom_site_occupancy
_atom_site_symmetry_multiplicity
_atom_site_calc_flag
_atom_site_refinement_flags
_atom_site_disorder_assembly
_atom_site_disorder_group
S1 S 0.73540(6) 0.68253(6) 0.55747(5) 0.0276(2) Uani 1 1 d . . .
S2 S 0.57243(6) 0.10127(5) 0.54325(5) 0.02639(19) Uani 1 1 d . . .
S3 S 0.69228(7) 0.21350(5) 1.08736(5) 0.02695(19) Uani 1 1 d . . .
S4 S 0.69380(6) 0.13086(5) 0.76465(5) 0.02373(18) Uani 1 1 d . . .
S5 S 0.58280(7) 0.96405(6) 0.05391(6) 0.0332(2) Uani 1 1 d . . .
S6 S 0.77831(6) 0.44884(6) 0.56204(6) 0.0291(2) Uani 1 1 d . . .
S7 S 1.01632(7) 0.27013(6) 0.65591(6) 0.0337(2) Uani 1 1 d . . .
S8 S 0.26084(7) 0.15216(6) 0.71434(7) 0.0371(2) Uani 1 1 d . . .
O1 O 0.79278(18) 0.47140(14) 0.34267(14) 0.0263(5) Uani 1 1 d . . .
O2 O 0.59995(18) 0.66183(17) 0.04802(15) 0.0314(6) Uani 1 1 d . . .
O7 O 1.11365(19) 0.06168(18) 0.28447(16) 0.0378(6) Uani 1 1 d . . .
O8 O 1.0657(2) -0.05573(19) 0.3423(2) 0.0560(9) Uani 1 1 d . . .
O11 O 0.48481(17) 0.41470(14) 0.61424(13) 0.0225(5) Uani 1 1 d . . .
O12 O 0.60556(17) 0.20190(14) 0.79858(14) 0.0235(5) Uani 1 1 d . . .
O13 O 0.6162(2) 0.45268(17) 0.96447(16) 0.0358(6) Uani 1 1 d . . .
O14 O 0.32302(17) 0.22279(14) 0.71215(16) 0.0293(5) Uani 1 1 d . . .
O15 O 1.02563(19) 0.36380(16) 0.64731(16) 0.0342(6) Uani 1 1 d . . .
O16 O 0.2262(2) 0.12246(17) 1.38972(16) 0.0410(7) Uani 1 1 d . . .
O17 O 0.1350(2) 0.22731(17) 1.35679(16) 0.0369(6) Uani 1 1 d . . .
O18 O 0.77311(19) 0.35513(16) 0.57675(17) 0.0355(6) Uani 1 1 d . . .
N1 N 0.5982(2) 0.81317(18) 0.11716(19) 0.0311(7) Uani 1 1 d . . .
H61 H 0.5325 0.8233 0.1414 0.037 Uiso 1 1 calc R . .
N2 N 1.0230(5) 1.0595(4) -0.1756(4) 0.0280(17) Uiso 0.471(5) 1 d PD A 1
O5 O 1.0190(5) 1.1328(3) -0.1532(4) 0.0436(6) Uiso 0.471(5) 1 d PD A 1
O6 O 1.0881(2) 1.03063(18) -0.23952(17) 0.0436(6) Uiso 0.471(5) 1 d PD A 1
N2B N 1.0462(5) 1.0475(4) -0.1616(3) 0.0287(16) Uiso 0.529(5) 1 d PD A 2
O5B O 1.0629(4) 1.1051(3) -0.1245(3) 0.0436(6) Uiso 0.529(5) 1 d PD A 2
O6B O 1.0881(2) 1.03063(18) -0.23952(17) 0.0436(6) Uiso 0.529(5) 1 d PD A 2
N3 N 0.2351(2) 0.79868(18) 0.73812(17) 0.0260(6) Uani 1 1 d D . .
O3 O 0.22916(19) 0.86856(15) 0.76861(16) 0.0333(6) Uani 1 1 d D . .
O4 O 0.16297(18) 0.75781(16) 0.75827(15) 0.0320(6) Uani 1 1 d D . .
N4 N 0.7488(2) 0.84951(18) 0.02682(19) 0.0288(6) Uani 1 1 d . . .
H60 H 0.7728 0.7966 0.0323 0.035 Uiso 1 1 calc R . .
N5 N 0.7656(2) 0.63101(17) 0.40699(16) 0.0234(6) Uani 1 1 d . . .
H64 H 0.8293 0.6255 0.4004 0.028 Uiso 1 1 calc R . .
N6 N 0.56552(19) 0.40532(16) 0.78596(15) 0.0192(5) Uani 1 1 d . . .
N7 N 0.2137(2) 0.17867(19) 1.34154(18) 0.0307(7) Uani 1 1 d . . .
N8 N 0.5278(2) 0.24106(16) 0.63244(16) 0.0211(6) Uani 1 1 d . . .
H66 H 0.4652 0.2376 0.6396 0.025 Uiso 1 1 calc R . .
N9 N 1.0524(2) 0.0220(2) 0.33665(19) 0.0339(7) Uani 1 1 d . . .
N10 N 0.5284(2) 0.24469(17) 1.04310(16) 0.0233(6) Uani 1 1 d . . .
H70 H 0.5083 0.2601 1.0014 0.028 Uiso 1 1 calc R . .
N11 N 0.6964(2) 0.20550(17) 0.55843(16) 0.0220(6) Uani 1 1 d . . .
H1 H 0.7031 0.2516 0.5812 0.026 Uiso 1 1 calc R . .
N12 N 0.6772(2) 0.28328(18) 0.95187(17) 0.0255(6) Uani 1 1 d . . .
H69 H 0.7431 0.2782 0.9338 0.031 Uiso 1 1 calc R . .
N13 N 0.6477(2) 0.73708(17) 0.13330(18) 0.0260(6) Uani 1 1 d . . .
H62 H 0.6842 0.7361 0.1645 0.031 Uiso 1 1 calc R . .
N14 N 0.7406(2) 0.61269(17) 0.33935(16) 0.0208(6) Uani 1 1 d . . .
H63 H 0.7123 0.6531 0.3157 0.025 Uiso 1 1 calc R . .
N15 N 0.54825(19) 0.30284(16) 0.67603(16) 0.0197(5) Uani 1 1 d . . .
H67 H 0.5791 0.2877 0.7110 0.024 Uiso 1 1 calc R . .
N16 N 0.6288(2) 0.32690(18) 0.90221(16) 0.0240(6) Uani 1 1 d . . .
H68 H 0.6124 0.2994 0.8669 0.029 Uiso 1 1 calc R . .
N20 N 0.70376(19) 0.59387(16) 0.20074(16) 0.0186(5) Uani 1 1 d . . .
N21 N 0.5990(2) 0.65936(17) 0.48982(16) 0.0220(6) Uani 1 1 d . . .
H65 H 0.5899 0.6364 0.4479 0.026 Uiso 1 1 calc R . .
C1 C 0.7602(2) 0.5321(2) 0.31034(19) 0.0198(6) Uani 1 1 d . . .
C2 C 0.6388(2) 0.6641(2) 0.10006(19) 0.0232(7) Uani 1 1 d . . .
C4 C 0.8883(3) 1.0338(3) -0.0417(3) 0.0432(10) Uani 1 1 d . A .
H2 H 0.8877 1.0895 -0.0237 0.052 Uiso 1 1 calc R . .
C5 C 0.2765(3) 0.2339(2) 1.1989(2) 0.0322(8) Uani 1 1 d . . .
H3 H 0.2092 0.2542 1.2050 0.039 Uiso 1 1 calc R . .
C6 C 0.3928(3) 0.1552(2) 1.2531(2) 0.0276(7) Uani 1 1 d . . .
H4 H 0.4052 0.1220 1.2964 0.033 Uiso 1 1 calc R . .
C7 C 0.5222(2) 0.5308(2) 0.7168(2) 0.0248(7) Uani 1 1 d . . .
H5 H 0.5045 0.5551 0.6719 0.030 Uiso 1 1 calc R . .
C8 C 0.2833(3) 0.1290(2) 0.6079(3) 0.0408(9) Uani 1 1 d . . .
H27 H 0.2511 0.1762 0.5844 0.049 Uiso 1 1 calc R . .
H28 H 0.2554 0.0772 0.6050 0.049 Uiso 1 1 calc R . .
H29 H 0.3557 0.1207 0.5756 0.049 Uiso 1 1 calc R . .
C9 C 0.3307(3) 0.0579(2) 0.7350(3) 0.0435(10) Uani 1 1 d . . .
H30 H 0.3995 0.0518 0.6935 0.052 Uiso 1 1 calc R . .
H31 H 0.2989 0.0087 0.7314 0.052 Uiso 1 1 calc R . .
H32 H 0.3321 0.0616 0.7915 0.052 Uiso 1 1 calc R . .
C11 C 1.0000(3) 0.2387(3) 0.5642(2) 0.0396(9) Uani 1 1 d . . .
H36 H 0.9440 0.2759 0.5567 0.048 Uiso 1 1 calc R . .
H37 H 0.9855 0.1800 0.5701 0.048 Uiso 1 1 calc R . .
H38 H 1.0615 0.2427 0.5151 0.048 Uiso 1 1 calc R . .
C12 C 0.8924(3) 0.2622(3) 0.7282(3) 0.0500(11) Uani 1 1 d . . .
H39 H 0.8842 0.2840 0.7833 0.060 Uiso 1 1 calc R . .
H40 H 0.8811 0.2027 0.7332 0.060 Uiso 1 1 calc R . .
H41 H 0.8438 0.2955 0.7079 0.060 Uiso 1 1 calc R . .
C17 C 0.2969(3) 0.1887(2) 1.2627(2) 0.0262(7) Uani 1 1 d . . .
C26 C 0.5747(2) 0.4557(2) 0.84278(19) 0.0215(7) Uani 1 1 d . . .
C34 C 0.5061(3) 0.7655(2) 0.6022(2) 0.0250(7) Uani 1 1 d . . .
H6 H 0.5649 0.7907 0.5927 0.030 Uiso 1 1 calc R . .
C35 C 0.6030(2) 0.1855(2) 0.57869(19) 0.0203(6) Uani 1 1 d . . .
C37 C 0.7300(3) 0.4362(2) 0.1253(2) 0.0257(7) Uani 1 1 d . . .
H7 H 0.7393 0.3826 0.0993 0.031 Uiso 1 1 calc R . .
C39 C 0.6076(2) 0.4125(2) 0.90956(19) 0.0233(7) Uani 1 1 d . . .
C42 C 0.4155(3) 0.7998(2) 0.6619(2) 0.0257(7) Uani 1 1 d . . .
H8 H 0.4115 0.8489 0.6932 0.031 Uiso 1 1 calc R . .
C44 C 0.9409(3) 0.1548(2) 0.3840(2) 0.0273(7) Uani 1 1 d . . .
H9 H 0.9873 0.1831 0.3401 0.033 Uiso 1 1 calc R . .
C45 C 0.4725(3) 0.1699(2) 1.1794(2) 0.0266(7) Uani 1 1 d . . .
H10 H 0.5391 0.1461 1.1719 0.032 Uiso 1 1 calc R . .
C47 C 0.7385(2) 0.52311(19) 0.23172(19) 0.0190(6) Uani 1 1 d . . .
C48 C 0.6924(2) 0.5082(2) 0.0935(2) 0.0253(7) Uani 1 1 d . . .
H11 H 0.6745 0.5050 0.0458 0.030 Uiso 1 1 calc R . .
C50 C 0.5110(2) 0.6938(2) 0.55592(19) 0.0206(6) Uani 1 1 d . . .
C51 C 0.8185(2) 0.9035(2) -0.0212(2) 0.0254(7) Uani 1 1 d . A .
C52 C 0.6421(3) 0.0448(2) 0.7416(2) 0.0298(8) Uani 1 1 d . . .
H48 H 0.5867 0.0307 0.7919 0.036 Uiso 1 1 calc R . .
H49 H 0.6941 -0.0045 0.7237 0.036 Uiso 1 1 calc R . .
H50 H 0.6171 0.0609 0.6964 0.036 Uiso 1 1 calc R . .
C53 C 0.7850(2) 0.1570(2) 0.50270(19) 0.0224(7) Uani 1 1 d . . .
C57 C 0.3337(2) 0.6905(2) 0.63055(19) 0.0221(7) Uani 1 1 d . . .
H12 H 0.2747 0.6654 0.6407 0.026 Uiso 1 1 calc R . .
C58 C 0.6814(2) 0.5854(2) 0.13252(19) 0.0215(6) Uani 1 1 d . . .
C60 C 0.8059(3) 0.0700(2) 0.5125(2) 0.0291(7) Uani 1 1 d . . .
H13 H 0.7599 0.0415 0.5565 0.035 Uiso 1 1 calc R . .
C61 C 0.3547(3) 0.2491(2) 1.1263(2) 0.0299(8) Uani 1 1 d . . .
H14 H 0.3411 0.2798 1.0822 0.036 Uiso 1 1 calc R . .
C62 C 0.5214(2) 0.3860(2) 0.66544(18) 0.0191(6) Uani 1 1 d . . .
C64 C 0.4535(2) 0.21979(19) 1.11695(19) 0.0214(6) Uani 1 1 d . . .
C65 C 0.6955(2) 0.65706(19) 0.4825(2) 0.0213(6) Uani 1 1 d . . .
C66 C 0.9596(3) 0.0685(2) 0.3944(2) 0.0279(7) Uani 1 1 d . . .
C67 C 0.8938(3) 0.0251(2) 0.4581(2) 0.0327(8) Uani 1 1 d . . .
H15 H 0.9087 -0.0343 0.4642 0.039 Uiso 1 1 calc R . .
C68 C 0.8083(3) 0.4853(2) 0.6463(2) 0.0341(8) Uani 1 1 d . . .
H51 H 0.7530 0.4794 0.6999 0.041 Uiso 1 1 calc R . .
H52 H 0.8184 0.5450 0.6378 0.041 Uiso 1 1 calc R . .
H53 H 0.8698 0.4514 0.6473 0.041 Uiso 1 1 calc R . .
C70 C 0.5328(3) 0.5816(2) 0.7759(2) 0.0291(7) Uani 1 1 d . . .
H16 H 0.5230 0.6416 0.7718 0.035 Uiso 1 1 calc R . .
C71 C 0.7541(2) 0.4428(2) 0.1960(2) 0.0226(7) Uani 1 1 d . . .
H17 H 0.7804 0.3943 0.2191 0.027 Uiso 1 1 calc R . .
C72 C 0.4237(2) 0.6569(2) 0.57081(19) 0.0227(7) Uani 1 1 d . . .
H18 H 0.4269 0.6083 0.5393 0.027 Uiso 1 1 calc R . .
C73 C 0.8944(3) 0.8707(2) -0.0949(2) 0.0279(7) Uani 1 1 d . . .
H19 H 0.8963 0.8146 -0.1126 0.033 Uiso 1 1 calc R . .
C74 C 0.5383(2) 0.4433(2) 0.72502(19) 0.0198(6) Uani 1 1 d . . .
C77 C 0.6477(2) 0.8724(2) 0.0654(2) 0.0250(7) Uani 1 1 d . . .
C78 C 0.5579(3) 0.5436(2) 0.8407(2) 0.0271(7) Uani 1 1 d . . .
H20 H 0.5635 0.5769 0.8830 0.033 Uiso 1 1 calc R . .
C79 C 0.6270(2) 0.2484(2) 1.02690(19) 0.0220(7) Uani 1 1 d . . .
C80 C 0.8527(2) 0.1996(2) 0.4390(2) 0.0248(7) Uani 1 1 d . . .
H21 H 0.8386 0.2590 0.4333 0.030 Uiso 1 1 calc R . .
C81 C 0.9669(3) 0.9194(2) -0.1426(2) 0.0284(7) Uani 1 1 d . A .
H22 H 1.0190 0.8973 -0.1927 0.034 Uiso 1 1 calc R . .
C82 C 0.9618(3) 1.0004(2) -0.1157(2) 0.0329(8) Uani 1 1 d . . .
C84 C 0.3305(2) 0.7617(2) 0.67564(19) 0.0220(7) Uani 1 1 d . . .
C85 C 0.8159(3) 0.9851(2) 0.0057(2) 0.0346(8) Uani 1 1 d . . .
H23 H 0.7646 1.0072 0.0563 0.041 Uiso 1 1 calc R A .
C87 C 0.8970(3) 0.4565(3) 0.4807(2) 0.0339(8) Uani 1 1 d . . .
H54 H 0.9504 0.4250 0.4967 0.041 Uiso 1 1 calc R . .
H55 H 0.9073 0.5162 0.4722 0.041 Uiso 1 1 calc R . .
H56 H 0.8986 0.4326 0.4284 0.041 Uiso 1 1 calc R . .
C88 C 0.7157(3) 0.0873(2) 0.8547(2) 0.0350(8) Uani 1 1 d . . .
H57 H 0.7421 0.1288 0.8785 0.042 Uiso 1 1 calc R . .
H58 H 0.7646 0.0358 0.8383 0.042 Uiso 1 1 calc R . .
H59 H 0.6527 0.0733 0.8968 0.042 Uiso 1 1 calc R . .
S9 S 0.90213(10) 0.59302(7) 0.89062(9) 0.0557(3) Uani 1 1 d D . .
O19 O 0.8426(2) 0.67291(19) 0.9346(2) 0.0513(8) Uani 1 1 d . . .
C89 C 0.8239(4) 0.5437(3) 0.8531(3) 0.0605(13) Uani 1 1 d D . .
H89A H 0.7602 0.5385 0.8994 0.091 Uiso 1 1 calc R . .
H89B H 0.8574 0.4873 0.8306 0.091 Uiso 1 1 calc R . .
H89C H 0.8109 0.5782 0.8086 0.091 Uiso 1 1 calc R . .
C90 C 0.9862(4) 0.6242(4) 0.7915(3) 0.086(2) Uani 1 1 d D . .
H90A H 1.0346 0.6562 0.8002 0.130 Uiso 1 1 calc R . .
H90B H 0.9482 0.6599 0.7626 0.130 Uiso 1 1 calc R . .
H90C H 1.0221 0.5737 0.7571 0.130 Uiso 1 1 calc R . .
S10 S 0.94268(10) 0.35726(8) 0.94753(8) 0.0401(3) Uiso 0.778(2) 1 d PD B 1
C91 C 0.9597(9) 0.2736(4) 1.0130(4) 0.0432(9) Uiso 0.778(2) 1 d PD B 1
H91A H 0.8981 0.2731 1.0628 0.065 Uiso 0.778(2) 1 calc PR B 1
H91B H 1.0152 0.2812 1.0304 0.065 Uiso 0.778(2) 1 calc PR B 1
H91C H 0.9753 0.2197 0.9824 0.065 Uiso 0.778(2) 1 calc PR B 1
C92 C 1.0587(3) 0.3393(4) 0.8610(3) 0.0432(9) Uiso 0.778(2) 1 d PD B 1
H92A H 1.0593 0.3816 0.8177 0.065 Uiso 0.778(2) 1 calc PR B 1
H92B H 1.0671 0.2824 0.8377 0.065 Uiso 0.778(2) 1 calc PR B 1
H92C H 1.1139 0.3439 0.8799 0.065 Uiso 0.778(2) 1 calc PR B 1
O20 O 0.8663(3) 0.3381(2) 0.9138(2) 0.0371(9) Uiso 0.778(2) 1 d P B 1
S10B S 0.9473(4) 0.2828(3) 0.9095(3) 0.0401(3) Uiso 0.222(2) 1 d PD B -2
C91B C 1.0730(7) 0.3036(14) 0.8604(12) 0.0432(9) Uiso 0.222(2) 1 d PD B -2
H91D H 1.1187 0.2504 0.8533 0.065 Uiso 0.222(2) 1 calc PR B -2
H91E H 1.0873 0.3429 0.8955 0.065 Uiso 0.222(2) 1 calc PR B -2
H91F H 1.0825 0.3288 0.8053 0.065 Uiso 0.222(2) 1 calc PR B -2
O20B O 0.8587(11) 0.3686(9) 0.9137(9) 0.0371(9) Uiso 0.222(2) 1 d P B -2
C92B C 0.964(3) 0.2612(16) 1.0056(13) 0.0432(9) Uiso 0.222(2) 1 d PD B -2
H92D H 0.9025 0.2451 1.0477 0.065 Uiso 0.222(2) 1 calc PR B -2
H92E H 0.9810 0.3118 1.0251 0.065 Uiso 0.222(2) 1 calc PR B -2
H92F H 1.0192 0.2146 0.9973 0.065 Uiso 0.222(2) 1 calc PR B -2

loop_
_atom_site_aniso_label
_atom_site_aniso_U_11
_atom_site_aniso_U_22
_atom_site_aniso_U_33
_atom_site_aniso_U_23
_atom_site_aniso_U_13
_atom_site_aniso_U_12
S1 0.0271(4) 0.0347(5) 0.0257(4) -0.0082(3) -0.0149(4) -0.0024(4)
S2 0.0273(4) 0.0238(4) 0.0294(4) -0.0056(3) -0.0105(4) -0.0057(3)
S3 0.0285(5) 0.0302(4) 0.0265(4) 0.0030(3) -0.0155(4) -0.0038(4)
S4 0.0208(4) 0.0251(4) 0.0224(4) 0.0018(3) -0.0050(3) -0.0027(3)
S5 0.0254(5) 0.0308(5) 0.0362(5) 0.0138(4) -0.0054(4) -0.0010(4)
S6 0.0232(4) 0.0315(5) 0.0356(5) -0.0017(4) -0.0128(4) -0.0077(4)
S7 0.0303(5) 0.0381(5) 0.0356(5) 0.0087(4) -0.0140(4) -0.0110(4)
S8 0.0242(5) 0.0287(5) 0.0513(6) -0.0084(4) -0.0019(4) -0.0117(4)
O1 0.0319(13) 0.0252(12) 0.0261(12) 0.0021(9) -0.0161(11) -0.0034(10)
O2 0.0248(13) 0.0473(15) 0.0244(12) 0.0103(11) -0.0116(10) -0.0080(11)
O7 0.0262(14) 0.0485(16) 0.0310(14) -0.0082(12) 0.0002(11) -0.0073(12)
O8 0.0454(18) 0.0364(17) 0.060(2) -0.0004(14) 0.0039(15) 0.0140(14)
O11 0.0251(12) 0.0269(12) 0.0182(11) 0.0008(9) -0.0101(9) -0.0061(9)
O12 0.0221(12) 0.0240(11) 0.0241(12) 0.0001(9) -0.0082(10) -0.0027(9)
O13 0.0466(16) 0.0412(15) 0.0282(13) -0.0056(11) -0.0225(12) -0.0074(12)
O14 0.0236(12) 0.0236(12) 0.0397(14) -0.0035(10) -0.0083(11) -0.0090(10)
O15 0.0274(13) 0.0368(14) 0.0403(15) 0.0049(11) -0.0117(11) -0.0134(11)
O16 0.0598(19) 0.0336(14) 0.0247(13) 0.0039(11) -0.0064(12) -0.0174(13)
O17 0.0318(15) 0.0436(15) 0.0312(14) -0.0070(11) -0.0039(11) -0.0110(13)
O18 0.0311(14) 0.0322(13) 0.0412(15) -0.0033(11) -0.0072(12) -0.0139(11)
N1 0.0208(15) 0.0285(15) 0.0383(17) 0.0146(13) -0.0061(13) -0.0024(12)
N3 0.0256(15) 0.0277(15) 0.0229(14) 0.0037(11) -0.0086(12) -0.0001(12)
O3 0.0310(14) 0.0279(13) 0.0360(14) -0.0083(11) -0.0076(11) 0.0016(11)
O4 0.0228(13) 0.0357(14) 0.0308(13) 0.0028(10) -0.0011(10) -0.0077(11)
N4 0.0201(15) 0.0269(15) 0.0355(16) 0.0105(12) -0.0064(13) -0.0050(12)
N5 0.0187(14) 0.0321(15) 0.0213(13) -0.0064(11) -0.0086(11) -0.0044(11)
N6 0.0178(13) 0.0250(13) 0.0151(12) 0.0008(10) -0.0048(10) -0.0075(11)
N7 0.0391(19) 0.0291(16) 0.0237(15) -0.0025(12) -0.0071(13) -0.0158(14)
N8 0.0177(13) 0.0249(14) 0.0223(13) -0.0054(11) -0.0074(11) -0.0062(11)
N9 0.0288(17) 0.0407(19) 0.0293(16) -0.0069(13) -0.0081(14) -0.0007(14)
N10 0.0250(15) 0.0284(14) 0.0189(13) 0.0023(11) -0.0106(11) -0.0049(12)
N11 0.0201(14) 0.0221(13) 0.0222(13) -0.0040(11) -0.0057(11) -0.0026(11)
N12 0.0183(14) 0.0389(16) 0.0205(14) 0.0003(12) -0.0087(11) -0.0031(12)
N13 0.0229(15) 0.0238(14) 0.0312(15) 0.0104(12) -0.0111(12) -0.0034(11)
N14 0.0224(14) 0.0247(14) 0.0177(13) -0.0023(10) -0.0094(11) -0.0044(11)
N15 0.0219(14) 0.0221(13) 0.0177(13) -0.0012(10) -0.0091(11) -0.0061(11)
N16 0.0258(15) 0.0321(15) 0.0180(13) 0.0012(11) -0.0120(11) -0.0059(12)
N20 0.0165(13) 0.0227(13) 0.0168(12) 0.0026(10) -0.0054(10) -0.0060(10)
N21 0.0219(14) 0.0281(14) 0.0178(13) -0.0042(11) -0.0081(11) -0.0060(11)
C1 0.0171(15) 0.0258(16) 0.0164(15) 0.0003(12) -0.0050(12) -0.0054(13)
C2 0.0146(15) 0.0326(18) 0.0186(15) 0.0058(13) -0.0017(13) -0.0049(13)
C4 0.038(2) 0.035(2) 0.046(2) -0.0087(17) 0.0017(18) -0.0170(18)
C5 0.0241(18) 0.0345(19) 0.035(2) 0.0046(15) -0.0085(15) -0.0022(15)
C6 0.036(2) 0.0272(17) 0.0241(17) 0.0046(13) -0.0137(15) -0.0115(15)
C7 0.0265(18) 0.0270(17) 0.0222(16) 0.0018(13) -0.0100(14) -0.0061(14)
C8 0.040(2) 0.030(2) 0.061(3) -0.0029(18) -0.027(2) -0.0087(17)
C9 0.059(3) 0.028(2) 0.042(2) 0.0041(17) -0.015(2) -0.0166(19)
C11 0.047(2) 0.038(2) 0.0288(19) -0.0008(16) -0.0078(17) -0.0073(18)
C12 0.052(3) 0.058(3) 0.033(2) -0.0044(19) 0.0008(19) -0.030(2)
C17 0.0322(19) 0.0239(16) 0.0196(16) -0.0029(13) -0.0044(14) -0.0085(14)
C26 0.0190(16) 0.0284(17) 0.0170(15) -0.0022(12) -0.0050(12) -0.0065(13)
C34 0.0229(17) 0.0275(17) 0.0259(17) -0.0003(13) -0.0089(14) -0.0075(14)
C35 0.0218(16) 0.0230(16) 0.0180(15) 0.0011(12) -0.0095(13) -0.0036(13)
C37 0.0266(18) 0.0274(17) 0.0234(16) -0.0056(13) -0.0079(14) -0.0061(14)
C39 0.0228(17) 0.0328(18) 0.0161(15) -0.0019(13) -0.0070(13) -0.0091(14)
C42 0.0287(18) 0.0238(16) 0.0250(17) -0.0029(13) -0.0101(14) -0.0035(14)
C44 0.0216(17) 0.0358(19) 0.0236(17) 0.0015(14) -0.0064(14) -0.0072(14)
C45 0.0264(18) 0.0271(17) 0.0270(17) 0.0027(13) -0.0104(14) -0.0045(14)
C47 0.0156(15) 0.0225(15) 0.0187(15) 0.0010(12) -0.0054(12) -0.0044(12)
C48 0.0253(17) 0.0347(18) 0.0186(15) -0.0025(13) -0.0091(13) -0.0093(14)
C50 0.0232(17) 0.0242(16) 0.0147(14) 0.0011(12) -0.0078(13) -0.0021(13)
C51 0.0203(17) 0.0275(17) 0.0285(17) 0.0085(14) -0.0089(14) -0.0059(14)
C52 0.033(2) 0.0229(17) 0.0307(18) -0.0011(14) -0.0079(15) -0.0058(14)
C53 0.0187(16) 0.0286(17) 0.0195(15) -0.0024(13) -0.0061(13) -0.0043(13)
C57 0.0229(17) 0.0260(16) 0.0187(15) 0.0056(12) -0.0085(13) -0.0071(13)
C58 0.0157(15) 0.0294(17) 0.0193(15) 0.0040(13) -0.0057(12) -0.0055(13)
C60 0.0262(18) 0.0286(18) 0.0266(17) 0.0026(14) -0.0040(14) -0.0017(14)
C61 0.0304(19) 0.0356(19) 0.0223(17) 0.0081(14) -0.0091(15) -0.0044(15)
C62 0.0161(15) 0.0264(16) 0.0141(14) -0.0004(12) -0.0032(12) -0.0070(13)
C64 0.0241(17) 0.0204(15) 0.0197(15) -0.0020(12) -0.0075(13) -0.0042(13)
C65 0.0230(17) 0.0202(15) 0.0220(16) 0.0003(12) -0.0089(13) -0.0056(13)
C66 0.0216(17) 0.0356(19) 0.0237(17) -0.0035(14) -0.0064(14) 0.0009(14)
C67 0.032(2) 0.0271(18) 0.0337(19) 0.0009(15) -0.0082(16) 0.0012(15)
C68 0.034(2) 0.0322(19) 0.039(2) -0.0011(16) -0.0167(17) -0.0068(16)
C70 0.0327(19) 0.0235(17) 0.0315(18) -0.0028(14) -0.0117(15) -0.0047(14)
C71 0.0242(17) 0.0206(15) 0.0221(16) -0.0006(12) -0.0069(13) -0.0042(13)
C72 0.0238(17) 0.0264(16) 0.0186(15) 0.0005(12) -0.0076(13) -0.0062(13)
C73 0.0250(18) 0.0243(17) 0.0313(18) 0.0025(14) -0.0071(15) -0.0030(14)
C74 0.0181(16) 0.0249(16) 0.0165(15) 0.0001(12) -0.0050(12) -0.0071(13)
C77 0.0220(17) 0.0273(17) 0.0253(17) 0.0078(13) -0.0084(14) -0.0055(14)
C78 0.0278(18) 0.0298(18) 0.0248(17) -0.0061(14) -0.0087(14) -0.0081(14)
C79 0.0248(17) 0.0226(16) 0.0179(15) -0.0043(12) -0.0077(13) -0.0004(13)
C80 0.0220(17) 0.0260(17) 0.0254(17) -0.0005(13) -0.0079(14) -0.0027(13)
C81 0.0208(17) 0.0318(18) 0.0290(18) 0.0008(14) -0.0055(14) -0.0022(14)
C82 0.0262(19) 0.0326(19) 0.0334(19) 0.0028(15) -0.0017(15) -0.0099(15)
C84 0.0194(16) 0.0254(16) 0.0181(15) 0.0022(12) -0.0049(13) 0.0007(13)
C85 0.0282(19) 0.036(2) 0.0313(19) -0.0010(15) 0.0000(15) -0.0082(16)
C87 0.0293(19) 0.043(2) 0.035(2) 0.0089(16) -0.0156(16) -0.0135(16)
C88 0.038(2) 0.036(2) 0.0291(19) -0.0010(15) -0.0141(16) 0.0069(17)
S9 0.0587(8) 0.0426(6) 0.0771(9) -0.0004(6) -0.0394(7) -0.0031(5)
O19 0.0460(18) 0.0448(17) 0.063(2) -0.0014(15) -0.0186(15) -0.0098(14)
C89 0.084(4) 0.049(3) 0.062(3) 0.012(2) -0.037(3) -0.032(3)
C90 0.035(3) 0.107(5) 0.100(5) -0.022(4) -0.003(3) -0.009(3)

loop_
_atom_type_symbol
_atom_type_description
_atom_type_scat_dispersion_real
_atom_type_scat_dispersion_imag
_atom_type_scat_source
C C 0.0033 0.0016 'International Tables Vol C Tables 4.2.6.8 and 6.1.1.4'
H H 0.0000 0.0000 'International Tables Vol C Tables 4.2.6.8 and 6.1.1.4'
N N 0.0061 0.0033 'International Tables Vol C Tables 4.2.6.8 and 6.1.1.4'
O O 0.0106 0.0060 'International Tables Vol C Tables 4.2.6.8 and 6.1.1.4'
S S 0.1246 0.1234 'International Tables Vol C Tables 4.2.6.8 and 6.1.1.4'

loop_
_geom_angle_atom_site_label_1
_geom_angle_atom_site_label_2
_geom_angle_atom_site_label_3
_geom_angle
O12 S4 C52 105.42(15)
O12 S4 C88 105.39(15)
C52 S4 C88 97.98(18)
O18 S6 C87 105.93(17)
O18 S6 C68 105.42(17)
C87 S6 C68 96.73(18)
O15 S7 C11 106.71(17)
O15 S7 C12 106.33(19)
C11 S7 C12 97.4(2)
O14 S8 C8 106.10(17)
O14 S8 C9 104.79(17)
C8 S8 C9 97.5(2)
C77 N1 N13 122.4(3)
C77 N1 H61 118.8
N13 N1 H61 118.8
O6 N2 O5 120.7(6)
O6 N2 C82 118.3(5)
O5 N2 C82 119.7(5)
O5B N2B C82 118.8(5)
O3 N3 O4 122.8(3)
O3 N3 C84 119.0(3)
O4 N3 C84 118.2(3)
C77 N4 C51 125.7(3)
C77 N4 H60 117.2
C51 N4 H60 117.2
C65 N5 N14 122.5(3)
C65 N5 H64 118.8
N14 N5 H64 118.8
C74 N6 C26 117.1(3)
O17 N7 O16 123.4(3)
O17 N7 C17 118.3(3)
O16 N7 C17 118.3(3)
C35 N8 N15 121.4(3)
C35 N8 H66 119.3
N15 N8 H66 119.3
O7 N9 O8 122.8(3)
O7 N9 C66 118.8(3)
O8 N9 C66 118.3(3)
C79 N10 C64 129.5(3)
C79 N10 H70 115.2
C64 N10 H70 115.2
C35 N11 C53 124.4(3)
C35 N11 H1 117.8
C53 N11 H1 117.8
C79 N12 N16 122.9(3)
C79 N12 H69 118.5
N16 N12 H69 118.5
C2 N13 N1 118.9(3)
C2 N13 H62 120.5
N1 N13 H62 120.5
C1 N14 N5 119.3(3)
C1 N14 H63 120.4
N5 N14 H63 120.4
C62 N15 N8 120.9(3)
C62 N15 H67 119.5
N8 N15 H67 119.5
C39 N16 N12 118.6(3)
C39 N16 H68 120.7
N12 N16 H68 120.7
C47 N20 C58 117.1(3)
C65 N21 C50 128.4(3)
C65 N21 H65 115.8
C50 N21 H65 115.8
O1 C1 N14 124.7(3)
O1 C1 C47 121.9(3)
N14 C1 C47 113.4(3)
O2 C2 N13 123.8(3)
O2 C2 C58 122.2(3)
N13 C2 C58 114.1(3)
C85 C4 C82 119.1(4)
C85 C4 H2 120.5
C82 C4 H2 120.5
C61 C5 C17 119.3(3)
C61 C5 H3 120.3
C17 C5 H3 120.3
C17 C6 C45 119.8(3)
C17 C6 H4 120.1
C45 C6 H4 120.1
C70 C7 C74 118.3(3)
C70 C7 H5 120.9
C74 C7 H5 120.9
S8 C8 H27 109.5
S8 C8 H28 109.5
H27 C8 H28 109.5
S8 C8 H29 109.5
H27 C8 H29 109.5
H28 C8 H29 109.5
S8 C9 H30 109.5
S8 C9 H31 109.5
H30 C9 H31 109.5
S8 C9 H32 109.5
H30 C9 H32 109.5
H31 C9 H32 109.5
S7 C11 H36 109.5
S7 C11 H37 109.5
H36 C11 H37 109.5
S7 C11 H38 109.5
H36 C11 H38 109.5
H37 C11 H38 109.5
S7 C12 H39 109.5
S7 C12 H40 109.5
H39 C12 H40 109.5
S7 C12 H41 109.5
H39 C12 H41 109.5
H40 C12 H41 109.5
C6 C17 C5 121.1(3)
C6 C17 N7 120.5(3)
C5 C17 N7 118.5(3)
N6 C26 C78 123.3(3)
N6 C26 C39 116.7(3)
C78 C26 C39 119.9(3)
C42 C34 C50 119.9(3)
C42 C34 H6 120.1
C50 C34 H6 120.1
N11 C35 N8 115.3(3)
N11 C35 S2 126.1(2)
N8 C35 S2 118.6(2)
C48 C37 C71 119.3(3)
C48 C37 H7 120.4
C71 C37 H7 120.4
O13 C39 N16 123.4(3)
O13 C39 C26 121.5(3)
N16 C39 C26 115.1(3)
C34 C42 C84 119.3(3)
C34 C42 H8 120.4
C84 C42 H8 120.4
C66 C44 C80 118.7(3)
C66 C44 H9 120.7
C80 C44 H9 120.7
C64 C45 C6 119.5(3)
C64 C45 H10 120.2
C6 C45 H10 120.2
N20 C47 C71 123.7(3)
N20 C47 C1 117.2(3)
C71 C47 C1 119.1(3)
C37 C48 C58 118.6(3)
C37 C48 H11 120.7
C58 C48 H11 120.7
C34 C50 C72 119.6(3)
C34 C50 N21 122.9(3)
C72 C50 N21 117.3(3)
C85 C51 C73 120.2(3)
C85 C51 N4 121.9(3)
C73 C51 N4 117.8(3)
S4 C52 H48 109.5
S4 C52 H49 109.5
H48 C52 H49 109.5
S4 C52 H50 109.5
H48 C52 H50 109.5
H49 C52 H50 109.5
C60 C53 C80 120.4(3)
C60 C53 N11 121.5(3)
C80 C53 N11 118.0(3)
C72 C57 C84 118.8(3)
C72 C57 H12 120.6
C84 C57 H12 120.6
N20 C58 C48 123.6(3)
N20 C58 C2 116.9(3)
C48 C58 C2 119.5(3)
C67 C60 C53 119.9(3)
C67 C60 H13 120.0
C53 C60 H13 120.0
C5 C61 C64 120.7(3)
C5 C61 H14 119.7
C64 C61 H14 119.7
O11 C62 N15 125.2(3)
O11 C62 C74 121.2(3)
N15 C62 C74 113.6(3)
C45 C64 C61 119.4(3)
C45 C64 N10 124.5(3)
C61 C64 N10 116.1(3)
N5 C65 N21 115.7(3)
N5 C65 S1 117.9(2)
N21 C65 S1 126.5(2)
C44 C66 C67 122.3(3)
C44 C66 N9 118.4(3)
C67 C66 N9 119.2(3)
C60 C67 C66 118.7(3)
C60 C67 H15 120.7
C66 C67 H15 120.7
S6 C68 H51 109.5
S6 C68 H52 109.5
H51 C68 H52 109.5
S6 C68 H53 109.5
H51 C68 H53 109.5
H52 C68 H53 109.5
C78 C70 C7 119.0(3)
C78 C70 H16 120.5
C7 C70 H16 120.5
C37 C71 C47 117.8(3)
C37 C71 H17 121.1
C47 C71 H17 121.1
C57 C72 C50 120.7(3)
C57 C72 H18 119.7
C50 C72 H18 119.7
C81 C73 C51 120.4(3)
C81 C73 H19 119.8
C51 C73 H19 119.8
N6 C74 C7 123.6(3)
N6 C74 C62 116.4(3)
C7 C74 C62 120.0(3)
N1 C77 N4 114.9(3)
N1 C77 S5 119.0(3)
N4 C77 S5 126.1(3)
C70 C78 C26 118.6(3)
C70 C78 H20 120.7
C26 C78 H20 120.7
N12 C79 N10 114.9(3)
N12 C79 S3 117.5(2)
N10 C79 S3 127.5(2)
C44 C80 C53 119.9(3)
C44 C80 H21 120.0
C53 C80 H21 120.0
C82 C81 C73 118.5(3)
C82 C81 H22 120.8
C73 C81 H22 120.8
C81 C82 C4 122.3(3)
C81 C82 N2B 117.6(4)
C4 C82 N2B 119.6(4)
C81 C82 N2 118.5(4)
C4 C82 N2 118.0(4)
N2B C82 N2 19.2(3)
C57 C84 C42 121.8(3)
C57 C84 N3 119.3(3)
C42 C84 N3 118.9(3)
C4 C85 C51 119.6(3)
C4 C85 H23 120.2
C51 C85 H23 120.2
S6 C87 H54 109.5
S6 C87 H55 109.5
H54 C87 H55 109.5
S6 C87 H56 109.5
H54 C87 H56 109.5
H55 C87 H56 109.5
S4 C88 H57 109.5
S4 C88 H58 109.5
H57 C88 H58 109.5
S4 C88 H59 109.5
H57 C88 H59 109.5
H58 C88 H59 109.5
O19 S9 C89 107.3(2)
O19 S9 C90 105.9(3)
C89 S9 C90 97.8(3)
S9 C89 H89A 109.5
S9 C89 H89B 109.5
H89A C89 H89B 109.5
S9 C89 H89C 109.5
H89A C89 H89C 109.5
H89B C89 H89C 109.5
S9 C90 H90A 109.5
S9 C90 H90B 109.5
H90A C90 H90B 109.5
S9 C90 H90C 109.5
H90A C90 H90C 109.5
H90B C90 H90C 109.5
O20 S10 C91 108.0(3)
O20 S10 C92 104.6(3)
C91 S10 C92 100.3(4)
S10 C91 H91A 109.5
S10 C91 H91B 109.5
H91A C91 H91B 109.5
S10 C91 H91C 109.5
H91A C91 H91C 109.5
H91B C91 H91C 109.5
S10 C92 H92A 109.5
S10 C92 H92B 109.5
H92A C92 H92B 109.5
S10 C92 H92C 109.5
H92A C92 H92C 109.5
H92B C92 H92C 109.5
O20B S10B C92B 114.1(12)
O20B S10B C91B 114.2(9)
C92B S10B C91B 91.0(15)
S10B C91B H91D 109.5
S10B C91B H91E 109.5
H91D C91B H91E 109.5
S10B C91B H91F 109.5
H91D C91B H91F 109.5
H91E C91B H91F 109.5
S10B C92B H92D 109.5
S10B C92B H92E 109.5
H92D C92B H92E 109.5
S10B C92B H92F 109.5
H92D C92B H92F 109.5
H92E C92B H92F 109.5

loop_
_geom_bond_atom_site_label_1
_geom_bond_atom_site_label_2
_geom_bond_distance
S1 C65 1.677(3)
S2 C35 1.676(3)
S3 C79 1.675(3)
S4 O12 1.532(2)
S4 C52 1.777(3)
S4 C88 1.782(4)
S5 C77 1.667(3)
S6 O18 1.512(3)
S6 C87 1.784(4)
S6 C68 1.796(4)
S7 O15 1.515(3)
S7 C11 1.777(4)
S7 C12 1.782(4)
S8 O14 1.531(2)
S8 C8 1.776(4)
S8 C9 1.788(4)
O1 C1 1.218(4)
O2 C2 1.223(4)
O7 N9 1.229(4)
O8 N9 1.232(4)
O11 C62 1.226(4)
O13 C39 1.214(4)
O16 N7 1.233(4)
O17 N7 1.230(4)
N1 C77 1.357(4)
N1 N13 1.391(4)
N1 H61 0.8800
N2 O6 1.205(6)
N2 O5 1.233(6)
N2 C82 1.487(7)
N2B O5B 1.240(6)
N2B C82 1.476(7)
N3 O3 1.230(4)
N3 O4 1.242(4)
N3 C84 1.459(4)
N4 C77 1.367(4)
N4 C51 1.418(4)
N4 H60 0.8800
N5 C65 1.352(4)
N5 N14 1.390(4)
N5 H64 0.8800
N6 C74 1.341(4)
N6 C26 1.343(4)
N7 C17 1.460(4)
N8 C35 1.367(4)
N8 N15 1.388(3)
N8 H66 0.8800
N9 C66 1.459(4)
N10 C79 1.361(4)
N10 C64 1.413(4)
N10 H70 0.8800
N11 C35 1.349(4)
N11 C53 1.424(4)
N11 H1 0.8800
N12 C79 1.361(4)
N12 N16 1.398(4)
N12 H69 0.8800
N13 C2 1.361(4)
N13 H62 0.8800
N14 C1 1.351(4)
N14 H63 0.8800
N15 C62 1.352(4)
N15 H67 0.8800
N16 C39 1.357(4)
N16 H68 0.8800
N20 C47 1.339(4)
N20 C58 1.342(4)
N21 C65 1.353(4)
N21 C50 1.411(4)
N21 H65 0.8800
C1 C47 1.510(4)
C2 C58 1.497(5)
C4 C85 1.382(5)
C4 C82 1.386(5)
C4 H2 0.9500
C5 C61 1.376(5)
C5 C17 1.384(5)
C5 H3 0.9500
C6 C17 1.368(5)
C6 C45 1.398(5)
C6 H4 0.9500
C7 C70 1.388(5)
C7 C74 1.390(5)
C7 H5 0.9500
C8 H27 0.9800
C8 H28 0.9800
C8 H29 0.9800
C9 H30 0.9800
C9 H31 0.9800
C9 H32 0.9800
C11 H36 0.9800
C11 H37 0.9800
C11 H38 0.9800
C12 H39 0.9800
C12 H40 0.9800
C12 H41 0.9800
C26 C78 1.389(5)
C26 C39 1.502(5)
C34 C42 1.384(5)
C34 C50 1.399(4)
C34 H6 0.9500
C37 C48 1.379(5)
C37 C71 1.392(5)
C37 H7 0.9500
C42 C84 1.389(5)
C42 H8 0.9500
C44 C66 1.381(5)
C44 C80 1.391(5)
C44 H9 0.9500
C45 C64 1.391(5)
C45 H10 0.9500
C47 C71 1.395(4)
C48 C58 1.387(5)
C48 H11 0.9500
C50 C72 1.405(4)
C51 C85 1.389(5)
C51 C73 1.392(5)
C52 H48 0.9800
C52 H49 0.9800
C52 H50 0.9800
C53 C60 1.394(5)
C53 C80 1.395(5)
C57 C72 1.376(5)
C57 C84 1.386(4)
C57 H12 0.9500
C60 C67 1.386(5)
C60 H13 0.9500
C61 C64 1.393(5)
C61 H14 0.9500
C62 C74 1.506(4)
C66 C67 1.390(5)
C67 H15 0.9500
C68 H51 0.9800
C68 H52 0.9800
C68 H53 0.9800
C70 C78 1.384(5)
C70 H16 0.9500
C71 H17 0.9500
C72 H18 0.9500
C73 C81 1.384(5)
C73 H19 0.9500
C78 H20 0.9500
C80 H21 0.9500
C81 C82 1.372(5)
C81 H22 0.9500
C85 H23 0.9500
C87 H54 0.9800
C87 H55 0.9800
C87 H56 0.9800
C88 H57 0.9800
C88 H58 0.9800
C88 H59 0.9800
S9 O19 1.491(3)
S9 C89 1.777(4)
S9 C90 1.784(4)
C89 H89A 0.9800
C89 H89B 0.9800
C89 H89C 0.9800
C90 H90A 0.9800
C90 H90B 0.9800
C90 H90C 0.9800
S10 O20 1.497(4)
S10 C91 1.756(4)
S10 C92 1.777(4)
C91 H91A 0.9800
C91 H91B 0.9800
C91 H91C 0.9800
C92 H92A 0.9800
C92 H92B 0.9800
C92 H92C 0.9800
S10B O20B 1.722(15)
S10B C92B 1.768(5)
S10B C91B 1.773(5)
C91B H91D 0.9800
C91B H91E 0.9800
C91B H91F 0.9800
C92B H92D 0.9800
C92B H92E 0.9800
C92B H92F 0.9800
